data_4077144
loop_
_publ_author_name
'Vicente, Jos\'e'
'Singhal, Anshu R.'
'Jones, Peter G.'

_publ_section_title
;
 New Ylide&#x2212;, Alkynyl&#x2212;, and Mixed
 Alkynyl/Ylide&#x2212;Gold(I) Complexes
;
_journal_issue 26
_journal_name_full Organometallics
_journal_page_first 5887
_journal_paper_doi 10.1021/om020753p
_journal_volume 21
_journal_year 2002
_chemical_formula_sum 'C40 H36 Au2 Cl8 P2'
_chemical_formula_weight 1256.16
_chemical_name_systematic
;
 ?
;
_space_group_IT_number 14
_symmetry_cell_setting monoclinic
_symmetry_space_group_name_Hall '-P 2yn'
_symmetry_space_group_name_H-M 'P 1 21/n 1'
_atom_sites_solution_hydrogens geom
_atom_sites_solution_primary Patterson
_atom_sites_solution_secondary difmap
_audit_creation_method SHELXL-97
_cell_angle_alpha 90.00
_cell_angle_beta 105.100(3)
_cell_angle_gamma 90.00
_cell_formula_units_Z 4
_cell_length_a 13.3093(8)
_cell_length_b 18.7357(12)
_cell_length_c 17.7001(12)
_cell_measurement_reflns_used 6806
_cell_measurement_temperature 133(2)
_cell_measurement_theta_max 28
_cell_measurement_theta_min 2
_cell_volume 4261.3(5)
_computing_cell_refinement 'Bruker SAINT'
_computing_data_collection 'Bruker SMART'
_computing_data_reduction 'Bruker SAINT'
_computing_molecular_graphics 'Siemens XP'
_computing_publication_material SHELXL-97
_computing_structure_refinement 'SHELXL-97 (Sheldrick, 1997)'
_computing_structure_solution 'SHELXS-97 (Sheldrick, 1990)'
_diffrn_ambient_temperature 133(2)
_diffrn_detector_area_resol_mean 8.192
_diffrn_measured_fraction_theta_full 1.000
_diffrn_measured_fraction_theta_max 1.000
_diffrn_measurement_device_type 'Bruker SMART 1000 CCD'
_diffrn_measurement_method '\w- & \f-scan'
_diffrn_radiation_monochromator graphite
_diffrn_radiation_source 'fine-focus sealed tube'
_diffrn_radiation_type MoK\a
_diffrn_radiation_wavelength 0.71073
_diffrn_reflns_av_R_equivalents 0.0589
_diffrn_reflns_av_sigmaI/netI 0.0338
_diffrn_reflns_limit_h_max 18
_diffrn_reflns_limit_h_min -18
_diffrn_reflns_limit_k_max 26
_diffrn_reflns_limit_k_min -26
_diffrn_reflns_limit_l_max 24
_diffrn_reflns_limit_l_min -24
_diffrn_reflns_number 107684
_diffrn_reflns_theta_full 30.00
_diffrn_reflns_theta_max 30.04
_diffrn_reflns_theta_min 1.61
_exptl_absorpt_coefficient_mu 7.484
_exptl_absorpt_correction_T_max 0.802
_exptl_absorpt_correction_T_min 0.514
_exptl_absorpt_correction_type multi-scan
_exptl_absorpt_process_details SADABS
_exptl_crystal_colour colourless
_exptl_crystal_density_diffrn 1.958
_exptl_crystal_density_method 'not measured'
_exptl_crystal_description 'hexagonal plate'
_exptl_crystal_F_000 2400
_exptl_crystal_size_max 0.33
_exptl_crystal_size_mid 0.20
_exptl_crystal_size_min 0.05
_refine_diff_density_max 1.602
_refine_diff_density_min -1.127
_refine_diff_density_rms 0.132
_refine_ls_extinction_method none
_refine_ls_goodness_of_fit_ref 0.978
_refine_ls_hydrogen_treatment riding
_refine_ls_matrix_type full
_refine_ls_number_parameters 469
_refine_ls_number_reflns 12473
_refine_ls_number_restraints 432
_refine_ls_restrained_S_all 0.962
_refine_ls_R_factor_all 0.0358
_refine_ls_R_factor_gt 0.0225
_refine_ls_shift/su_max 0.003
_refine_ls_shift/su_mean 0.000
_refine_ls_structure_factor_coef Fsqd
_refine_ls_weighting_details 'calc w=1/[\s^2^(Fo^2^)+(0.0280P)^2^] where P=(Fo^2^+2Fc^2^)/3'
_refine_ls_weighting_scheme calc
_refine_ls_wR_factor_gt 0.0506
_refine_ls_wR_factor_ref 0.0539
_reflns_number_gt 9992
_reflns_number_total 12473
_reflns_threshold_expression >2sigma(I)
_cod_data_source_file om020753p.cif
_cod_data_source_block tabbi
_cod_depositor_comments
;
The following automatic conversions were performed:

'_geom_bond_publ_flag' value 'Y' changed to 'y' according to
/home/saulius/struct/CIF-dictionaries/cif_core.dic dictionary named
'cif_core.dic' version 2.4.1 from 2010-06-29 (13
times).

'_geom_angle_publ_flag' value 'Y' changed to 'y' according
to /home/saulius/struct/CIF-dictionaries/cif_core.dic dictionary
named 'cif_core.dic' version 2.4.1 from 2010-06-29 (24 times).

Automatic conversion script
Id: cif_fix_values 1715 2011-07-08 13:25:40Z adriana 
;
_cod_original_sg_symbol_H-M 'P 21/n'
_cod_database_code 4077144

loop_
_symmetry_equiv_pos_as_xyz
'x, y, z'
'-x+1/2, y+1/2, -z+1/2'
'-x, -y, -z'
'x-1/2, -y-1/2, z-1/2'

loop_
_atom_site_label
_atom_site_type_symbol
_atom_site_fract_x
_atom_site_fract_y
_atom_site_fract_z
_atom_site_U_iso_or_equiv
_atom_site_adp_type
_atom_site_occupancy
_atom_site_symmetry_multiplicity
_atom_site_calc_flag
_atom_site_refinement_flags
Au1 Au 0.196196(8) 0.295943(6) 0.501732(6) 0.01484(3) Uani 1 1 d U
Au2 Au 0.210939(8) 0.386359(5) 0.355417(6) 0.01485(3) Uani 1 1 d U
P2 P 0.40282(5) 0.29125(4) 0.44524(4) 0.01341(14) Uani 1 1 d U
Cl2 Cl 0.14258(6) 0.49128(4) 0.29720(5) 0.02408(16) Uani 1 1 d U
P1 P 0.20906(6) 0.22010(4) 0.34473(4) 0.01358(14) Uani 1 1 d U
Cl1 Cl 0.10934(6) 0.30760(4) 0.59750(5) 0.02463(16) Uani 1 1 d U
C1 C 0.2652(2) 0.29045(13) 0.40924(16) 0.0139(5) Uani 1 1 d U
C11 C 0.2287(2) 0.13015(14) 0.38451(17) 0.0165(6) Uani 1 1 d DU
C12 C 0.2307(2) 0.07219(15) 0.33495(18) 0.0204(6) Uani 1 1 d DU
H12 H 0.2289 0.0802 0.2816 0.024 Uiso 1 1 calc R
C13 C 0.2353(3) 0.00260(16) 0.3638(2) 0.0257(7) Uani 1 1 d DU
H13 H 0.2368 -0.0366 0.3301 0.031 Uiso 1 1 calc R
C14 C 0.2376(3) -0.00946(16) 0.4416(2) 0.0275(7) Uani 1 1 d DU
H14 H 0.2401 -0.0569 0.4610 0.033 Uiso 1 1 calc R
C15 C 0.2362(2) 0.04755(16) 0.49107(19) 0.0239(7) Uani 1 1 d DU
H15 H 0.2382 0.0392 0.5444 0.029 Uiso 1 1 calc R
C16 C 0.2321(2) 0.11716(15) 0.46271(18) 0.0200(6) Uani 1 1 d DU
H16 H 0.2315 0.1561 0.4969 0.024 Uiso 1 1 calc R
C21 C 0.0682(2) 0.22781(15) 0.31081(16) 0.0158(5) Uani 1 1 d DU
C22 C 0.0087(2) 0.28239(15) 0.33063(17) 0.0188(6) Uani 1 1 d DU
H22 H 0.0415 0.3190 0.3655 0.023 Uiso 1 1 calc R
C23 C -0.0991(2) 0.28347(17) 0.29934(19) 0.0238(7) Uani 1 1 d DU
H23 H -0.1390 0.3211 0.3128 0.029 Uiso 1 1 calc R
C24 C -0.1483(2) 0.23002(17) 0.24882(18) 0.0255(7) Uani 1 1 d DU
H24 H -0.2216 0.2312 0.2274 0.031 Uiso 1 1 calc R
C25 C -0.0899(2) 0.17501(18) 0.22988(19) 0.0259(7) Uani 1 1 d DU
H25 H -0.1234 0.1378 0.1962 0.031 Uiso 1 1 calc R
C26 C 0.0179(2) 0.17390(16) 0.25994(17) 0.0211(6) Uani 1 1 d DU
H26 H 0.0575 0.1364 0.2458 0.025 Uiso 1 1 calc R
C31 C 0.2547(2) 0.22165(14) 0.25702(16) 0.0148(5) Uani 1 1 d DU
C32 C 0.3419(2) 0.18289(14) 0.24941(17) 0.0183(6) Uani 1 1 d DU
H32 H 0.3748 0.1501 0.2891 0.022 Uiso 1 1 calc R
C33 C 0.3800(3) 0.19219(16) 0.18463(19) 0.0242(7) Uani 1 1 d DU
H33 H 0.4396 0.1663 0.1802 0.029 Uiso 1 1 calc R
C34 C 0.3314(3) 0.23954(17) 0.12580(19) 0.0261(7) Uani 1 1 d DU
H34 H 0.3574 0.2453 0.0810 0.031 Uiso 1 1 calc R
C35 C 0.2455(3) 0.27811(16) 0.13216(18) 0.0239(7) Uani 1 1 d DU
H35 H 0.2129 0.3106 0.0921 0.029 Uiso 1 1 calc R
C36 C 0.2070(2) 0.26913(15) 0.19759(17) 0.0186(6) Uani 1 1 d DU
H36 H 0.1478 0.2955 0.2018 0.022 Uiso 1 1 calc R
C41 C 0.4747(2) 0.30238(14) 0.37119(17) 0.0168(6) Uani 1 1 d DU
C42 C 0.5736(2) 0.27194(16) 0.38033(19) 0.0219(6) Uani 1 1 d DU
H42 H 0.6037 0.2441 0.4254 0.026 Uiso 1 1 calc R
C43 C 0.6274(2) 0.28214(17) 0.3243(2) 0.0258(7) Uani 1 1 d DU
H43 H 0.6932 0.2600 0.3303 0.031 Uiso 1 1 calc R
C44 C 0.5863(3) 0.32428(17) 0.2593(2) 0.0278(7) Uani 1 1 d DU
H44 H 0.6236 0.3310 0.2208 0.033 Uiso 1 1 calc R
C45 C 0.4901(2) 0.35666(16) 0.25084(19) 0.0232(6) Uani 1 1 d DU
H45 H 0.4622 0.3866 0.2071 0.028 Uiso 1 1 calc R
C46 C 0.4349(2) 0.34539(14) 0.30604(17) 0.0178(6) Uani 1 1 d DU
H46 H 0.3688 0.3673 0.2994 0.021 Uiso 1 1 calc R
C51 C 0.4493(2) 0.21033(14) 0.49997(17) 0.0156(5) Uani 1 1 d DU
C52 C 0.4859(2) 0.15156(14) 0.46649(17) 0.0183(6) Uani 1 1 d DU
H52 H 0.4893 0.1533 0.4136 0.022 Uiso 1 1 calc R
C53 C 0.5172(2) 0.09095(15) 0.51065(19) 0.0213(6) Uani 1 1 d DU
H53 H 0.5440 0.0516 0.4882 0.026 Uiso 1 1 calc R
C54 C 0.5101(2) 0.08668(16) 0.58689(19) 0.0244(7) Uani 1 1 d DU
H54 H 0.5326 0.0448 0.6169 0.029 Uiso 1 1 calc R
C55 C 0.4699(2) 0.14399(16) 0.61978(18) 0.0222(6) Uani 1 1 d DU
H55 H 0.4621 0.1406 0.6715 0.027 Uiso 1 1 calc R
C56 C 0.4412(2) 0.20585(15) 0.57675(17) 0.0184(6) Uani 1 1 d DU
H56 H 0.4158 0.2455 0.5997 0.022 Uiso 1 1 calc R
C61 C 0.4508(2) 0.36305(14) 0.51342(16) 0.0154(5) Uani 1 1 d DU
C62 C 0.3908(2) 0.41868(15) 0.53101(17) 0.0192(6) Uani 1 1 d DU
H62 H 0.3179 0.4197 0.5079 0.023 Uiso 1 1 calc R
C63 C 0.4376(3) 0.47270(15) 0.58236(18) 0.0234(6) Uani 1 1 d DU
H63 H 0.3965 0.5103 0.5944 0.028 Uiso 1 1 calc R
C64 C 0.5437(2) 0.47161(15) 0.61581(18) 0.0238(7) Uani 1 1 d DU
H64 H 0.5753 0.5085 0.6507 0.029 Uiso 1 1 calc R
C65 C 0.6047(2) 0.41643(15) 0.59846(18) 0.0227(6) Uani 1 1 d DU
H65 H 0.6777 0.4158 0.6214 0.027 Uiso 1 1 calc R
C66 C 0.5583(2) 0.36288(15) 0.54787(17) 0.0190(6) Uani 1 1 d DU
H66 H 0.5998 0.3253 0.5362 0.023 Uiso 1 1 calc R
C97 C 0.4742(4) 0.3487(3) -0.0228(3) 0.0588(13) Uani 1 1 d U
H97A H 0.5086 0.3632 -0.0637 0.071 Uiso 1 1 calc R
H97B H 0.4972 0.2996 -0.0062 0.071 Uiso 1 1 calc R
Cl3 Cl 0.51399(9) 0.40633(7) 0.05750(7) 0.0557(3) Uani 1 1 d U
Cl4 Cl 0.34028(10) 0.34883(7) -0.06237(7) 0.0658(4) Uani 1 1 d U
C98 C 0.1319(3) 0.4658(2) 0.7378(2) 0.0432(10) Uani 1 1 d U
H98A H 0.1440 0.4295 0.7004 0.052 Uiso 1 1 calc R
H98B H 0.0697 0.4938 0.7112 0.052 Uiso 1 1 calc R
Cl5 Cl 0.10832(9) 0.42250(6) 0.81989(7) 0.0547(3) Uani 1 1 d U
Cl6 Cl 0.23955(11) 0.52246(8) 0.76406(9) 0.0807(4) Uani 1 1 d U
C99 C 0.1263(3) 0.56655(19) 0.4838(2) 0.0383(9) Uani 1 1 d U
H99A H 0.0547 0.5855 0.4739 0.046 Uiso 1 1 calc R
H99B H 0.1434 0.5619 0.4328 0.046 Uiso 1 1 calc R
Cl7 Cl 0.13252(8) 0.48242(5) 0.52807(7) 0.0452(2) Uani 1 1 d U
Cl8 Cl 0.21408(9) 0.62654(6) 0.54405(7) 0.0515(3) Uani 1 1 d U

loop_
_atom_site_aniso_label
_atom_site_aniso_U_11
_atom_site_aniso_U_22
_atom_site_aniso_U_33
_atom_site_aniso_U_23
_atom_site_aniso_U_13
_atom_site_aniso_U_12
Au1 0.01437(5) 0.01619(5) 0.01483(5) -0.00037(4) 0.00534(4) 0.00062(4)
Au2 0.01469(5) 0.01336(5) 0.01639(5) 0.00101(4) 0.00389(4) 0.00092(4)
P2 0.0124(3) 0.0135(3) 0.0144(3) -0.0001(3) 0.0036(3) 0.0007(3)
Cl2 0.0265(4) 0.0172(3) 0.0272(4) 0.0062(3) 0.0045(3) 0.0036(3)
P1 0.0129(3) 0.0139(3) 0.0143(3) -0.0002(3) 0.0043(3) 0.0001(3)
Cl1 0.0242(4) 0.0321(4) 0.0214(4) 0.0008(3) 0.0128(3) 0.0030(3)
C1 0.0132(12) 0.0118(12) 0.0174(14) -0.0002(10) 0.0054(10) 0.0006(10)
C11 0.0136(13) 0.0155(12) 0.0192(14) 0.0013(10) 0.0024(11) -0.0019(10)
C12 0.0221(15) 0.0171(13) 0.0220(15) -0.0005(11) 0.0058(12) -0.0001(11)
C13 0.0289(17) 0.0168(14) 0.0346(18) -0.0020(12) 0.0143(15) -0.0010(12)
C14 0.0259(17) 0.0168(14) 0.043(2) 0.0084(13) 0.0154(15) 0.0028(12)
C15 0.0236(16) 0.0255(15) 0.0247(16) 0.0097(12) 0.0099(13) 0.0010(12)
C16 0.0194(14) 0.0189(13) 0.0224(15) 0.0023(11) 0.0066(12) -0.0001(11)
C21 0.0127(13) 0.0205(13) 0.0139(13) 0.0018(10) 0.0027(10) -0.0005(10)
C22 0.0174(14) 0.0209(14) 0.0191(15) -0.0002(11) 0.0065(11) 0.0007(11)
C23 0.0166(14) 0.0308(16) 0.0265(17) 0.0005(13) 0.0100(13) 0.0038(12)
C24 0.0145(14) 0.0404(18) 0.0206(16) -0.0002(14) 0.0032(12) 0.0005(13)
C25 0.0209(16) 0.0355(17) 0.0197(16) -0.0057(13) 0.0023(13) -0.0080(13)
C26 0.0205(15) 0.0245(15) 0.0185(15) -0.0044(12) 0.0054(12) -0.0026(12)
C31 0.0159(13) 0.0140(12) 0.0148(13) -0.0033(10) 0.0044(10) -0.0053(10)
C32 0.0176(14) 0.0167(13) 0.0206(15) -0.0024(11) 0.0051(12) 0.0002(11)
C33 0.0257(16) 0.0256(15) 0.0252(16) -0.0070(12) 0.0135(13) -0.0036(12)
C34 0.0324(18) 0.0312(17) 0.0186(16) -0.0062(13) 0.0139(14) -0.0092(14)
C35 0.0304(17) 0.0246(15) 0.0156(15) 0.0020(12) 0.0036(13) -0.0057(13)
C36 0.0169(14) 0.0204(14) 0.0170(14) -0.0009(11) 0.0019(11) -0.0013(11)
C41 0.0159(13) 0.0161(13) 0.0193(14) -0.0022(11) 0.0062(11) -0.0032(10)
C42 0.0182(15) 0.0250(15) 0.0240(16) 0.0005(12) 0.0080(12) 0.0002(12)
C43 0.0175(15) 0.0301(17) 0.0328(18) -0.0010(14) 0.0119(13) 0.0018(12)
C44 0.0288(17) 0.0304(17) 0.0303(18) -0.0010(14) 0.0186(15) -0.0048(14)
C45 0.0251(16) 0.0229(15) 0.0238(16) 0.0030(12) 0.0101(13) -0.0027(12)
C46 0.0184(14) 0.0154(13) 0.0203(15) -0.0011(11) 0.0064(11) -0.0006(11)
C51 0.0130(13) 0.0146(12) 0.0179(14) 0.0013(10) 0.0021(11) -0.0010(10)
C52 0.0172(14) 0.0184(13) 0.0182(15) -0.0010(11) 0.0023(11) 0.0014(11)
C53 0.0206(15) 0.0145(13) 0.0271(16) 0.0011(11) 0.0033(12) 0.0002(11)
C54 0.0243(16) 0.0183(14) 0.0271(17) 0.0050(12) 0.0006(13) -0.0006(12)
C55 0.0226(16) 0.0243(15) 0.0178(15) 0.0035(12) 0.0020(12) -0.0038(12)
C56 0.0192(14) 0.0182(13) 0.0169(14) -0.0021(11) 0.0032(11) -0.0006(11)
C61 0.0174(14) 0.0142(12) 0.0149(14) 0.0003(10) 0.0048(11) -0.0009(10)
C62 0.0188(14) 0.0189(14) 0.0199(15) 0.0001(11) 0.0049(12) 0.0002(11)
C63 0.0304(17) 0.0157(13) 0.0244(16) -0.0022(12) 0.0079(13) 0.0012(12)
C64 0.0325(17) 0.0169(14) 0.0207(15) -0.0012(11) 0.0045(13) -0.0061(12)
C65 0.0208(15) 0.0225(15) 0.0224(16) 0.0012(12) 0.0013(12) -0.0051(12)
C66 0.0181(14) 0.0173(13) 0.0224(15) 0.0009(11) 0.0064(12) 0.0003(11)
C97 0.051(3) 0.081(3) 0.049(3) -0.001(2) 0.022(2) 0.029(3)
Cl3 0.0422(6) 0.0881(8) 0.0396(6) 0.0039(6) 0.0157(5) 0.0012(6)
Cl4 0.0528(7) 0.0870(9) 0.0536(7) -0.0289(7) 0.0067(6) 0.0196(6)
C98 0.040(2) 0.050(2) 0.041(2) -0.0018(19) 0.0116(18) -0.0099(19)
Cl5 0.0434(6) 0.0604(7) 0.0591(7) 0.0223(6) 0.0112(5) -0.0017(5)
Cl6 0.0727(9) 0.0796(9) 0.0839(10) 0.0125(8) 0.0098(7) -0.0406(8)
C99 0.041(2) 0.0336(19) 0.038(2) -0.0012(16) 0.0065(17) -0.0002(17)
Cl7 0.0355(5) 0.0339(5) 0.0683(7) 0.0091(5) 0.0173(5) 0.0060(4)
Cl8 0.0615(7) 0.0462(6) 0.0450(6) -0.0040(5) 0.0106(5) -0.0135(5)

loop_
_atom_type_symbol
_atom_type_description
_atom_type_scat_dispersion_real
_atom_type_scat_dispersion_imag
_atom_type_scat_source
C C 0.0033 0.0016 'International Tables Vol C Tables 4.2.6.8 and 6.1.1.4'
H H 0.0000 0.0000 'International Tables Vol C Tables 4.2.6.8 and 6.1.1.4'
P P 0.1023 0.0942 'International Tables Vol C Tables 4.2.6.8 and 6.1.1.4'
Cl Cl 0.1484 0.1585 'International Tables Vol C Tables 4.2.6.8 and 6.1.1.4'
Au Au -2.0133 8.8022 'International Tables Vol C Tables 4.2.6.8 and 6.1.1.4'

loop_
_geom_angle_atom_site_label_1
_geom_angle_atom_site_label_2
_geom_angle_atom_site_label_3
_geom_angle
_geom_angle_publ_flag
C1 Au1 Cl1 175.29(8) y
C1 Au1 Au2 40.73(7) y
Cl1 Au1 Au2 135.08(2) y
C1 Au2 Cl2 176.96(8) y
C1 Au2 Au1 40.83(8) y
Cl2 Au2 Au1 136.82(2) y
C1 P2 C61 113.42(13) y
C1 P2 C51 111.09(13) y
C61 P2 C51 104.64(13) y
C1 P2 C41 115.35(13) y
C61 P2 C41 103.55(13) y
C51 P2 C41 107.97(13) y
C1 P1 C31 111.16(13) y
C1 P1 C11 116.40(13) y
C31 P1 C11 107.49(13) y
C1 P1 C21 112.20(13) y
C31 P1 C21 105.25(13) y
C11 P1 C21 103.50(13) y
P1 C1 P2 117.30(15) y
P1 C1 Au2 108.06(13) y
P2 C1 Au2 111.14(13) y
P1 C1 Au1 110.20(13) y
P2 C1 Au1 110.07(14) y
Au2 C1 Au1 98.44(11) y
C16 C11 C12 119.0(3) ?
C16 C11 P1 120.7(2) ?
C12 C11 P1 120.0(2) ?
C13 C12 C11 120.1(3) ?
C14 C13 C12 120.2(3) ?
C15 C14 C13 120.1(3) ?
C14 C15 C16 120.0(3) ?
C15 C16 C11 120.6(3) ?
C22 C21 C26 118.9(3) ?
C22 C21 P1 125.4(2) ?
C26 C21 P1 115.7(2) ?
C23 C22 C21 120.2(3) ?
C24 C23 C22 120.6(3) ?
C25 C24 C23 119.5(3) ?
C24 C25 C26 120.4(3) ?
C25 C26 C21 120.4(3) ?
C36 C31 C32 118.8(3) ?
C36 C31 P1 117.9(2) ?
C32 C31 P1 123.0(2) ?
C33 C32 C31 120.4(3) ?
C32 C33 C34 120.1(3) ?
C35 C34 C33 120.4(3) ?
C34 C35 C36 119.7(3) ?
C35 C36 C31 120.6(3) ?
C46 C41 C42 118.2(3) ?
C46 C41 P2 120.2(2) ?
C42 C41 P2 121.5(2) ?
C43 C42 C41 120.5(3) ?
C42 C43 C44 120.7(3) ?
C43 C44 C45 119.4(3) ?
C46 C45 C44 120.1(3) ?
C45 C46 C41 121.0(3) ?
C56 C51 C52 119.4(3) ?
C56 C51 P2 117.9(2) ?
C52 C51 P2 122.6(2) ?
C53 C52 C51 119.7(3) ?
C54 C53 C52 121.0(3) ?
C53 C54 C55 119.7(3) ?
C56 C55 C54 119.7(3) ?
C55 C56 C51 120.4(3) ?
C62 C61 C66 118.9(3) ?
C62 C61 P2 125.5(2) ?
C66 C61 P2 115.6(2) ?
C63 C62 C61 120.2(3) ?
C64 C63 C62 120.1(3) ?
C63 C64 C65 120.3(3) ?
C66 C65 C64 119.5(3) ?
C65 C66 C61 121.0(3) ?
Cl4 C97 Cl3 112.8(2) ?
Cl6 C98 Cl5 111.7(2) ?
Cl7 C99 Cl8 110.8(2) ?

loop_
_geom_bond_atom_site_label_1
_geom_bond_atom_site_label_2
_geom_bond_distance
_geom_bond_publ_flag
Au1 C1 2.078(3) y
Au1 Cl1 2.2974(8) y
Au1 Au2 3.1432(2) y
Au2 C1 2.074(3) y
Au2 Cl2 2.2946(7) y
P2 C1 1.776(3) y
P2 C61 1.809(3) y
P2 C51 1.819(3) y
P2 C41 1.825(3) y
P1 C1 1.776(3) y
P1 C31 1.809(3) y
P1 C11 1.819(3) y
P1 C21 1.819(3) y
C11 C16 1.395(4) ?
C11 C12 1.401(4) ?
C12 C13 1.396(4) ?
C13 C14 1.388(4) ?
C14 C15 1.384(4) ?
C15 C16 1.393(4) ?
C21 C22 1.393(4) ?
C21 C26 1.402(4) ?
C22 C23 1.397(4) ?
C23 C24 1.388(4) ?
C24 C25 1.384(4) ?
C25 C26 1.394(4) ?
C31 C36 1.397(4) ?
C31 C32 1.405(4) ?
C32 C33 1.380(4) ?
C33 C34 1.393(4) ?
C34 C35 1.381(4) ?
C35 C36 1.393(4) ?
C41 C46 1.393(4) ?
C41 C42 1.405(4) ?
C42 C43 1.379(4) ?
C43 C44 1.385(4) ?
C44 C45 1.389(4) ?
C45 C46 1.383(4) ?
C51 C56 1.394(4) ?
C51 C52 1.397(4) ?
C52 C53 1.380(4) ?
C53 C54 1.379(4) ?
C54 C55 1.393(4) ?
C55 C56 1.385(4) ?
C61 C62 1.396(4) ?
C61 C66 1.402(4) ?
C62 C63 1.394(4) ?
C63 C64 1.382(4) ?
C64 C65 1.397(4) ?
C65 C66 1.379(4) ?
C97 Cl4 1.737(5) ?
C97 Cl3 1.753(5) ?
C98 Cl6 1.747(4) ?
C98 Cl5 1.762(4) ?
C99 Cl7 1.753(4) ?
C99 Cl8 1.765(4) ?
